data_7152489
loop_
_publ_author_name
'Hashimoto, Yoshimitsu'
'Takada, Akiomi'
'Takikawa, Hiroshi'
'Suzuki, Keisuke'

_publ_section_title
;
 Synthesis of isoxazoles en route to semi-aromatized polyketides:
 dehydrogenation of benzonitrile oxide-para-quinone acetal cycloadducts.
;
_journal_issue 30
_journal_name_full 'Organic &amp; biomolecular chemistry'
_journal_page_first 6003
_journal_page_last 6009
_journal_paper_doi 10.1039/c2ob25423a
_journal_volume 10
_journal_year 2012
_chemical_formula_moiety 'C21 H23 N O8'
_chemical_formula_sum 'C21 H23 N O8'
_chemical_formula_weight 417.40
_chemical_name_systematic
;
?
;
_space_group_IT_number 14
_symmetry_cell_setting monoclinic
_symmetry_space_group_name_Hall '-P 2ybc'
_symmetry_space_group_name_H-M 'P 1 21/c 1'
_atom_sites_solution_hydrogens geom
_atom_sites_solution_primary direct
_atom_sites_solution_secondary difmap
_audit_creation_method SHELXL-97
_cell_angle_alpha 90.00
_cell_angle_beta 100.05(4)
_cell_angle_gamma 90.00
_cell_formula_units_Z 4
_cell_length_a 10.301(5)
_cell_length_b 8.437(4)
_cell_length_c 23.760(11)
_cell_measurement_reflns_used 19165
_cell_measurement_temperature 173(2)
_cell_measurement_theta_max 27.49
_cell_measurement_theta_min 3.14
_cell_volume 2033.3(17)
_computing_cell_refinement 'PROCESS-AUTO (Rigaku, 1998)'
_computing_data_collection 'PROCESS-AUTO (Rigaku, 1998)'
_computing_data_reduction 'PROCESS-AUTO (Rigaku, 1998)'
_computing_molecular_graphics 'ORTEP-3 (Farrugia, 2005)'
_computing_publication_material 'SHELXL-97 (Sheldrick, 1997)'
_computing_structure_refinement 'SHELXL-97 (Sheldrick, 1997)'
_computing_structure_solution 'SIR-2002 (Burla, 2005)'
_diffrn_ambient_temperature 173(2)
_diffrn_measured_fraction_theta_full 0.997
_diffrn_measured_fraction_theta_max 0.997
_diffrn_measurement_device_type 'Rigaku R-AXIS RAPID IP Area Detector System'
_diffrn_measurement_method '\w scans'
_diffrn_radiation_monochromator graphite
_diffrn_radiation_source 'rotating anode X-ray tube'
_diffrn_radiation_type MoK\a
_diffrn_radiation_wavelength 0.71075
_diffrn_reflns_av_R_equivalents 0.0491
_diffrn_reflns_av_sigmaI/netI 0.0338
_diffrn_reflns_limit_h_max 13
_diffrn_reflns_limit_h_min -13
_diffrn_reflns_limit_k_max 9
_diffrn_reflns_limit_k_min -10
_diffrn_reflns_limit_l_max 30
_diffrn_reflns_limit_l_min -30
_diffrn_reflns_number 19165
_diffrn_reflns_theta_full 27.49
_diffrn_reflns_theta_max 27.49
_diffrn_reflns_theta_min 3.14
_diffrn_standards_number 3
_exptl_absorpt_coefficient_mu 0.105
_exptl_absorpt_correction_T_max 0.9895
_exptl_absorpt_correction_T_min 0.9492
_exptl_absorpt_correction_type multi-scan
_exptl_absorpt_process_details 'absorption was corrected by ABSCOR'
_exptl_crystal_colour colorless
_exptl_crystal_density_diffrn 1.364
_exptl_crystal_density_method 'not measured'
_exptl_crystal_description block
_exptl_crystal_F_000 880
_exptl_crystal_size_max 0.50
_exptl_crystal_size_mid 0.28
_exptl_crystal_size_min 0.10
_refine_diff_density_max 0.526
_refine_diff_density_min -0.435
_refine_diff_density_rms 0.065
_refine_ls_extinction_method none
_refine_ls_goodness_of_fit_ref 1.262
_refine_ls_hydrogen_treatment constr
_refine_ls_matrix_type full
_refine_ls_number_parameters 272
_refine_ls_number_reflns 4651
_refine_ls_number_restraints 0
_refine_ls_restrained_S_all 1.262
_refine_ls_R_factor_all 0.0595
_refine_ls_R_factor_gt 0.0490
_refine_ls_shift/su_max 0.002
_refine_ls_shift/su_mean 0.000
_refine_ls_structure_factor_coef Fsqd
_refine_ls_weighting_details 'calc w=1/[\s^2^(Fo^2^)+(0.1000P)^2^+0.0000P] where P=(Fo^2^+2Fc^2^)/3'
_refine_ls_weighting_scheme calc
_refine_ls_wR_factor_gt 0.1535
_refine_ls_wR_factor_ref 0.1622
_reflns_number_gt 3884
_reflns_number_total 4651
_reflns_threshold_expression >2sigma(I)
_cod_data_source_file c2ob25423a.txt
_cod_data_source_block shelxl_8c
_cod_original_cell_volume 2033.2(16)
_cod_original_sg_symbol_H-M 'P 21/c'
_cod_database_code 7152489

loop_
_symmetry_equiv_pos_as_xyz
'x, y, z'
'-x, y+1/2, -z+1/2'
'-x, -y, -z'
'x, -y-1/2, z-1/2'

loop_
_atom_site_label
_atom_site_type_symbol
_atom_site_fract_x
_atom_site_fract_y
_atom_site_fract_z
_atom_site_U_iso_or_equiv
_atom_site_adp_type
_atom_site_occupancy
_atom_site_symmetry_multiplicity
_atom_site_calc_flag
_atom_site_refinement_flags
O1 O 0.20195(11) -0.00484(13) 0.60006(5) 0.0270(3) Uani 1 1 d .
O2 O 0.01781(12) -0.09703(14) 0.67035(5) 0.0309(3) Uani 1 1 d .
O3 O -0.09875(11) -0.02858(15) 0.57988(5) 0.0298(3) Uani 1 1 d .
O4 O 0.10783(13) 0.50278(14) 0.64889(6) 0.0356(3) Uani 1 1 d .
O5 O 0.62955(11) 0.72887(14) 0.57609(5) 0.0303(3) Uani 1 1 d .
O6 O 0.20643(12) 0.46736(15) 0.52529(5) 0.0298(3) Uani 1 1 d .
O7 O 0.44386(11) 0.31248(14) 0.71900(5) 0.0245(3) Uani 1 1 d .
O8 O 0.66254(11) 0.29314(15) 0.70654(5) 0.0268(3) Uani 1 1 d .
N1 N 0.30844(13) 0.09332(16) 0.59069(6) 0.0262(3) Uani 1 1 d .
C1 C 0.11260(14) 0.08843(18) 0.61801(6) 0.0219(3) Uani 1 1 d .
C2 C -0.01604(14) 0.02383(18) 0.62998(7) 0.0231(3) Uani 1 1 d .
C3 C -0.09180(15) 0.1575(2) 0.65143(7) 0.0272(3) Uani 1 1 d .
H1 H -0.1758 0.1331 0.6605 0.033 Uiso 1 1 calc R
C4 C -0.05050(16) 0.3065(2) 0.65864(7) 0.0278(3) Uani 1 1 d .
H2 H -0.1043 0.3800 0.6743 0.033 Uiso 1 1 calc R
C5 C 0.07545(15) 0.36435(19) 0.64355(6) 0.0241(3) Uani 1 1 d .
C6 C 0.15329(14) 0.24103(18) 0.62182(6) 0.0211(3) Uani 1 1 d .
C7 C 0.27814(14) 0.23735(18) 0.60385(6) 0.0211(3) Uani 1 1 d .
C8 C 0.36985(14) 0.36784(17) 0.59716(6) 0.0205(3) Uani 1 1 d .
C9 C 0.49528(14) 0.37841(17) 0.63076(6) 0.0193(3) Uani 1 1 d .
C10 C 0.58105(14) 0.49764(17) 0.62159(6) 0.0207(3) Uani 1 1 d .
H3 H 0.6676 0.5012 0.6433 0.025 Uiso 1 1 calc R
C11 C 0.53985(15) 0.61251(18) 0.58030(6) 0.0217(3) Uani 1 1 d .
C12 C 0.41483(15) 0.60703(18) 0.54705(6) 0.0224(3) Uani 1 1 d .
H4 H 0.3873 0.6858 0.5189 0.027 Uiso 1 1 calc R
C13 C 0.33083(15) 0.48386(18) 0.55575(6) 0.0221(3) Uani 1 1 d .
C14 C -0.0916(2) -0.1757(2) 0.68861(9) 0.0399(4) Uani 1 1 d .
H5 H -0.1141 -0.1206 0.7219 0.048 Uiso 1 1 calc R
H6 H -0.0675 -0.2856 0.6989 0.048 Uiso 1 1 calc R
H7 H -0.1678 -0.1743 0.6575 0.048 Uiso 1 1 calc R
C15 C -0.0519(2) -0.1620(2) 0.55184(9) 0.0408(4) Uani 1 1 d .
H8 H 0.0010 -0.1246 0.5240 0.049 Uiso 1 1 calc R
H9 H -0.1272 -0.2232 0.5321 0.049 Uiso 1 1 calc R
H10 H 0.0025 -0.2293 0.5802 0.049 Uiso 1 1 calc R
C16 C 0.58456(17) 0.8624(2) 0.54111(8) 0.0337(4) Uani 1 1 d .
H11 H 0.5975 0.8423 0.5018 0.040 Uiso 1 1 calc R
H12 H 0.6347 0.9567 0.5560 0.040 Uiso 1 1 calc R
H13 H 0.4907 0.8799 0.5415 0.040 Uiso 1 1 calc R
C17 C 0.16448(17) 0.5766(2) 0.48018(7) 0.0335(4) Uani 1 1 d .
H14 H 0.1229 0.6683 0.4951 0.040 Uiso 1 1 calc R
H15 H 0.1008 0.5249 0.4504 0.040 Uiso 1 1 calc R
H16 H 0.2408 0.6120 0.4640 0.040 Uiso 1 1 calc R
C18 C 0.53026(14) 0.26963(17) 0.68183(6) 0.0201(3) Uani 1 1 d .
H17 H 0.5154 0.1566 0.6697 0.024 Uiso 1 1 calc R
C19 C 0.46707(17) 0.2184(2) 0.77037(7) 0.0297(4) Uani 1 1 d .
H18 H 0.4478 0.1056 0.7608 0.036 Uiso 1 1 calc R
H19 H 0.4078 0.2536 0.7966 0.036 Uiso 1 1 calc R
C20 C 0.60916(18) 0.2358(2) 0.79941(7) 0.0302(4) Uani 1 1 d .
H20 H 0.6256 0.3458 0.8135 0.036 Uiso 1 1 calc R
H21 H 0.6277 0.1632 0.8326 0.036 Uiso 1 1 calc R
C21 C 0.69787(16) 0.1971(2) 0.75723(7) 0.0306(4) Uani 1 1 d .
H22 H 0.7908 0.2176 0.7747 0.037 Uiso 1 1 calc R
H23 H 0.6892 0.0835 0.7469 0.037 Uiso 1 1 calc R

loop_
_atom_site_aniso_label
_atom_site_aniso_U_11
_atom_site_aniso_U_22
_atom_site_aniso_U_33
_atom_site_aniso_U_23
_atom_site_aniso_U_13
_atom_site_aniso_U_12
O1 0.0230(5) 0.0209(5) 0.0385(6) -0.0034(4) 0.0093(5) -0.0004(4)
O2 0.0265(6) 0.0295(6) 0.0360(6) 0.0083(5) 0.0035(5) -0.0026(5)
O3 0.0236(6) 0.0333(6) 0.0308(6) -0.0068(5) -0.0006(5) -0.0051(5)
O4 0.0340(7) 0.0245(6) 0.0478(8) -0.0091(5) 0.0059(6) -0.0003(5)
O5 0.0215(5) 0.0314(6) 0.0375(6) 0.0136(5) 0.0035(5) -0.0045(5)
O6 0.0255(6) 0.0360(6) 0.0238(5) 0.0070(5) -0.0069(4) -0.0050(5)
O7 0.0230(5) 0.0298(6) 0.0222(5) 0.0085(4) 0.0076(4) 0.0054(4)
O8 0.0175(5) 0.0378(6) 0.0243(5) 0.0118(5) 0.0014(4) 0.0007(4)
N1 0.0210(6) 0.0253(6) 0.0332(7) -0.0016(5) 0.0075(5) -0.0030(5)
C1 0.0194(7) 0.0232(7) 0.0226(7) -0.0010(5) 0.0024(5) 0.0004(5)
C2 0.0196(7) 0.0239(7) 0.0249(7) 0.0004(6) 0.0010(6) -0.0021(6)
C3 0.0204(7) 0.0339(8) 0.0275(7) -0.0002(6) 0.0046(6) 0.0021(6)
C4 0.0233(7) 0.0321(8) 0.0277(8) -0.0038(6) 0.0039(6) 0.0052(6)
C5 0.0225(7) 0.0256(7) 0.0226(7) -0.0043(6) -0.0006(5) 0.0027(6)
C6 0.0196(7) 0.0227(7) 0.0198(7) -0.0010(5) 0.0001(5) -0.0003(5)
C7 0.0198(7) 0.0246(7) 0.0181(6) 0.0001(5) 0.0006(5) -0.0008(5)
C8 0.0208(7) 0.0221(7) 0.0188(6) -0.0003(5) 0.0037(5) -0.0013(5)
C9 0.0199(7) 0.0215(7) 0.0168(6) 0.0004(5) 0.0037(5) 0.0016(5)
C10 0.0181(6) 0.0249(7) 0.0190(6) 0.0007(5) 0.0032(5) 0.0003(5)
C11 0.0209(7) 0.0243(7) 0.0211(6) 0.0019(6) 0.0073(5) -0.0019(5)
C12 0.0242(7) 0.0249(7) 0.0182(6) 0.0038(5) 0.0037(5) 0.0017(6)
C13 0.0212(7) 0.0270(7) 0.0166(6) -0.0003(5) -0.0005(5) 0.0001(6)
C14 0.0358(9) 0.0409(10) 0.0439(10) 0.0126(8) 0.0092(8) -0.0071(8)
C15 0.0406(10) 0.0387(10) 0.0422(10) -0.0167(8) 0.0044(8) -0.0072(8)
C16 0.0285(8) 0.0307(8) 0.0421(9) 0.0141(7) 0.0062(7) -0.0044(7)
C17 0.0253(8) 0.0436(10) 0.0290(8) 0.0110(7) -0.0029(6) 0.0036(7)
C18 0.0188(7) 0.0216(7) 0.0195(6) 0.0019(5) 0.0023(5) 0.0011(5)
C19 0.0309(8) 0.0355(9) 0.0246(7) 0.0115(6) 0.0101(6) 0.0041(7)
C20 0.0365(9) 0.0336(8) 0.0189(7) 0.0074(6) 0.0006(6) -0.0007(7)
C21 0.0235(8) 0.0383(9) 0.0277(8) 0.0140(7) -0.0016(6) 0.0029(6)

loop_
_atom_type_symbol
_atom_type_description
_atom_type_scat_dispersion_real
_atom_type_scat_dispersion_imag
_atom_type_scat_source
C C 0.0033 0.0016 'International Tables Vol C Tables 4.2.6.8 and 6.1.1.4'
H H 0.0000 0.0000 'International Tables Vol C Tables 4.2.6.8 and 6.1.1.4'
N N 0.0061 0.0033 'International Tables Vol C Tables 4.2.6.8 and 6.1.1.4'
O O 0.0106 0.0060 'International Tables Vol C Tables 4.2.6.8 and 6.1.1.4'

loop_
_geom_angle_atom_site_label_1
_geom_angle_atom_site_label_2
_geom_angle_atom_site_label_3
_geom_angle
C1 O1 N1 107.46(12)
C2 O2 C14 115.31(13)
C2 O3 C15 115.86(14)
C11 O5 C16 117.09(13)
C13 O6 C17 117.86(13)
C18 O7 C19 111.15(12)
C18 O8 C21 110.81(12)
C7 N1 O1 106.33(13)
O1 C1 C6 111.06(14)
O1 C1 C2 121.68(14)
C6 C1 C2 127.24(14)
O2 C2 O3 113.04(13)
O2 C2 C1 105.70(12)
O3 C2 C1 112.13(13)
O2 C2 C3 113.20(14)
O3 C2 C3 104.34(13)
C1 C2 C3 108.49(13)
C4 C3 C2 125.28(15)
C3 C4 C5 123.56(15)
O4 C5 C6 124.30(15)
O4 C5 C4 121.70(15)
C6 C5 C4 114.00(14)
C1 C6 C7 104.17(13)
C1 C6 C5 121.24(14)
C7 C6 C5 134.51(14)
N1 C7 C6 110.98(14)
N1 C7 C8 118.92(14)
C6 C7 C8 130.08(14)
C9 C8 C13 118.77(13)
C9 C8 C7 122.05(13)
C13 C8 C7 119.17(13)
C10 C9 C8 120.62(13)
C10 C9 C18 119.91(13)
C8 C9 C18 119.08(13)
C9 C10 C11 119.58(14)
O5 C11 C12 123.71(14)
O5 C11 C10 115.20(13)
C12 C11 C10 121.08(14)
C13 C12 C11 118.65(13)
O6 C13 C12 123.26(13)
O6 C13 C8 115.50(13)
C12 C13 C8 121.23(14)
O8 C18 O7 112.11(12)
O8 C18 C9 109.16(12)
O7 C18 C9 105.03(11)
O7 C19 C20 109.69(13)
C21 C20 C19 109.06(14)
O8 C21 C20 109.85(14)

loop_
_geom_bond_atom_site_label_1
_geom_bond_atom_site_label_2
_geom_bond_distance
O1 C1 1.3361(19)
O1 N1 1.4227(17)
O2 C2 1.402(2)
O2 C14 1.439(2)
O3 C2 1.4087(19)
O3 C15 1.434(2)
O4 C5 1.215(2)
O5 C11 1.3638(19)
O5 C16 1.429(2)
O6 C13 1.3644(19)
O6 C17 1.423(2)
O7 C18 1.4060(19)
O7 C19 1.4407(18)
O8 C18 1.4006(18)
O8 C21 1.4443(19)
N1 C7 1.306(2)
C1 C6 1.352(2)
C1 C2 1.505(2)
C2 C3 1.510(2)
C3 C4 1.328(2)
C4 C5 1.487(2)
C5 C6 1.462(2)
C6 C7 1.424(2)
C7 C8 1.477(2)
C8 C9 1.398(2)
C8 C13 1.396(2)
C9 C10 1.381(2)
C9 C18 1.514(2)
C10 C11 1.392(2)
C11 C12 1.389(2)
C12 C13 1.391(2)
C19 C20 1.513(2)
C20 C21 1.505(3)
